data_7121647
loop_
_publ_author_name
'Reinholdt, Anders'
'Hill, Anthony F.'
'Bendix, Jesper'

_publ_section_title
;
 Synthons for carbide complex chemistry.
;
_journal_issue 45
_journal_name_full 'Chemical communications (Cambridge, England)'
_journal_page_first 5708
_journal_page_last 5711
_journal_paper_doi 10.1039/c8cc03596b
_journal_volume 54
_journal_year 2018
_chemical_formula_moiety 'C28 H43 Cl N2 P Pt, Cl, H2 O'
_chemical_formula_sum 'C28 H45 Cl2 N2 O P Pt'
_chemical_formula_weight 722.62
_space_group_crystal_system triclinic
_space_group_IT_number 2
_space_group_name_Hall '-P 1'
_space_group_name_H-M_alt 'P -1'
_symmetry_space_group_name_Hall '-P 1'
_symmetry_space_group_name_H-M 'P -1'
_atom_sites_solution_hydrogens mixed
_audit_creation_date 2018-01-06
_audit_creation_method
;
Olex2 1.2
(compiled 2015.09.30 svn.r3233 for OlexSys, GUI svn.r5103)
;
_audit_update_record
;
2018-02-15 deposited with the CCDC.
2018-05-11 downloaded from the CCDC.
;
_cell_angle_alpha 90.696(8)
_cell_angle_beta 106.253(7)
_cell_angle_gamma 99.069(7)
_cell_formula_units_Z 2
_cell_length_a 9.674(2)
_cell_length_b 10.329(2)
_cell_length_c 15.976(3)
_cell_measurement_reflns_used 9938
_cell_measurement_temperature 298(2)
_cell_measurement_theta_max 26.390
_cell_measurement_theta_min 2.243
_cell_volume 1510.7(5)
_computing_molecular_graphics 'Olex2 (Dolomanov et al., 2009)'
_computing_publication_material 'Olex2 (Dolomanov et al., 2009)'
_computing_structure_refinement 'ShelXL (Sheldrick, 2015)'
_computing_structure_solution 'olex2.solve (Bourhis et al., 2015)'
_diffrn_ambient_temperature 298(2)
_diffrn_measured_fraction_theta_full 0.996
_diffrn_measured_fraction_theta_max 0.997
_diffrn_measurement_device_type 'Bruker APEX-II CCD'
_diffrn_measurement_method '\f and \w scans'
_diffrn_radiation_type MoK\a
_diffrn_radiation_wavelength 0.71073
_diffrn_reflns_av_R_equivalents 0.0294
_diffrn_reflns_av_unetI/netI 0.0228
_diffrn_reflns_Laue_measured_fraction_full 0.996
_diffrn_reflns_Laue_measured_fraction_max 0.997
_diffrn_reflns_limit_h_max 11
_diffrn_reflns_limit_h_min -11
_diffrn_reflns_limit_k_max 12
_diffrn_reflns_limit_k_min -12
_diffrn_reflns_limit_l_max 19
_diffrn_reflns_limit_l_min -19
_diffrn_reflns_number 27142
_diffrn_reflns_point_group_measured_fraction_full 0.996
_diffrn_reflns_point_group_measured_fraction_max 0.997
_diffrn_reflns_theta_full 26.000
_diffrn_reflns_theta_max 26.019
_diffrn_reflns_theta_min 2.000
_diffrn_standards_number 0
_exptl_absorpt_coefficient_mu 4.896
_exptl_absorpt_correction_T_max 0.7454
_exptl_absorpt_correction_T_min 0.5638
_exptl_absorpt_correction_type multi-scan
_exptl_absorpt_process_details
;
SADABS-2014/5 (Bruker,2014/5) was used for absorption correction.
wR2(int) was 0.0817 before and 0.0425 after correction.
The Ratio of minimum to maximum transmission is 0.7564.
The \l/2 correction factor is Not present.
;
_exptl_crystal_colour 'clear colourless'
_exptl_crystal_colour_lustre clear
_exptl_crystal_colour_primary colourless
_exptl_crystal_density_diffrn 1.588
_exptl_crystal_description plank
_exptl_crystal_F_000 724
_exptl_crystal_size_max 0.278
_exptl_crystal_size_mid 0.066
_exptl_crystal_size_min 0.041
_refine_diff_density_max 0.677
_refine_diff_density_min -1.010
_refine_diff_density_rms 0.082
_refine_ls_extinction_method none
_refine_ls_goodness_of_fit_ref 1.052
_refine_ls_hydrogen_treatment mixed
_refine_ls_matrix_type full
_refine_ls_number_parameters 322
_refine_ls_number_reflns 5926
_refine_ls_number_restraints 2
_refine_ls_restrained_S_all 1.052
_refine_ls_R_factor_all 0.0271
_refine_ls_R_factor_gt 0.0218
_refine_ls_shift/su_max 0.001
_refine_ls_shift/su_mean 0.000
_refine_ls_structure_factor_coef Fsqd
_refine_ls_weighting_details 'w=1/[\s^2^(Fo^2^)+(0.0272P)^2^+1.1888P] where P=(Fo^2^+2Fc^2^)/3'
_refine_ls_weighting_scheme calc
_refine_ls_wR_factor_gt 0.0513
_refine_ls_wR_factor_ref 0.0532
_reflns_Friedel_coverage 0.000
_reflns_number_gt 5359
_reflns_number_total 5926
_reflns_threshold_expression 'I > 2\s(I)'
_cod_data_source_file c8cc03596b2.cif
_cod_data_source_block mo_d8v1825_0m-cool
_cod_depositor_comments 'Adding full bibliography for 7121645--7121655.cif.'
_cod_original_cell_volume 1510.8(6)
_cod_database_code 7121647
_shelxl_version_number 2013-3
_shelx_space_group_comment
;
The symmetry employed for this shelxl refinement is uniquely defined
by the following loop, which should always be used as a source of
symmetry information in preference to the above space-group names.
They are only intended as comments.
;
_shelx_estimated_absorpt_t_max 0.824
_shelx_estimated_absorpt_t_min 0.343
_olex2_refinement_description
;
1. Fixed Uiso
 At 1.2 times of:
  All C(H) groups, All C(H,H) groups, All C(H,H,H) groups
2. Restrained distances
 O1-H1b
 0.85 with sigma of 0.01
 O1-H1a
 0.85 with sigma of 0.01
3.a Ternary CH refined with riding coordinates:
 C23(H23), C17(H17), C11(H11)
3.b Secondary CH2 refined with riding coordinates:
 C24(H24a,H24b), C25(H25a,H25b), C26(H26a,H26b), C16(H16a,H16b), C27(H27a,
 H27b), C12(H12a,H12b), C22(H22a,H22b), C28(H28a,H28b), C18(H18a,H18b),
 C15(H15a,H15b), C19(H19a,H19b), C13(H13a,H13b), C14(H14a,H14b), C20(H20a,H20b),
  C21(H21a,H21b)
3.c Aromatic/amide H refined with riding coordinates:
 C1(H1), C5(H5), C6(H6), C7(H7), C10(H10), C9(H9), C4(H4), C2(H2), C8(H8),
 C3(H3)
;
_olex2_submission_special_instructions 'No special instructions were received'

loop_
_space_group_symop_operation_xyz
'x, y, z'
'-x, -y, -z'

loop_
_atom_site_label
_atom_site_type_symbol
_atom_site_fract_x
_atom_site_fract_y
_atom_site_fract_z
_atom_site_U_iso_or_equiv
_atom_site_adp_type
_atom_site_occupancy
_atom_site_site_symmetry_order
_atom_site_calc_flag
_atom_site_refinement_flags_posn
Pt1 Pt 0.20380(2) 0.04305(2) 0.14961(2) 0.03010(5) Uani 1 1 d .
P1 P 0.26939(8) 0.20748(8) 0.25715(5) 0.02904(17) Uani 1 1 d .
Cl1 Cl 0.12998(10) -0.12574(8) 0.03684(6) 0.0452(2) Uani 1 1 d .
N1 N 0.3441(3) 0.1300(3) 0.08484(18) 0.0358(6) Uani 1 1 d .
N2 N 0.0582(3) -0.0614(3) 0.20326(18) 0.0347(6) Uani 1 1 d .
C1 C 0.4802(4) 0.1027(5) 0.1027(3) 0.0575(11) Uani 1 1 d .
H1 H 0.5108 0.0469 0.1469 0.069 Uiso 1 1 calc R
C24 C 0.3059(4) 0.0589(4) 0.4086(2) 0.0447(8) Uani 1 1 d .
H24A H 0.3170 -0.0084 0.3692 0.054 Uiso 1 1 calc R
H24B H 0.4024 0.1050 0.4398 0.054 Uiso 1 1 calc R
C5 C 0.2990(5) 0.2045(4) 0.0188(2) 0.0495(9) Uani 1 1 d .
H5 H 0.2032 0.2200 0.0038 0.059 Uiso 1 1 calc R
C25 C 0.2302(5) -0.0048(4) 0.4736(3) 0.0549(10) Uani 1 1 d .
H25A H 0.1356 -0.0544 0.4421 0.066 Uiso 1 1 calc R
H25B H 0.2883 -0.0651 0.5070 0.066 Uiso 1 1 calc R
C6 C 0.0975(4) -0.1585(4) 0.2549(3) 0.0468(9) Uani 1 1 d .
H6 H 0.1925 -0.1756 0.2669 0.056 Uiso 1 1 calc R
C7 C 0.0000(5) -0.2332(4) 0.2905(3) 0.0587(11) Uani 1 1 d .
H7 H 0.0291 -0.3001 0.3263 0.070 Uiso 1 1 calc R
C23 C 0.2157(4) 0.1555(3) 0.3559(2) 0.0344(7) Uani 1 1 d .
H23 H 0.1165 0.1058 0.3338 0.041 Uiso 1 1 calc R
C26 C 0.2105(5) 0.0997(5) 0.5352(3) 0.0583(11) Uani 1 1 d .
H26A H 0.1561 0.0584 0.5731 0.070 Uiso 1 1 calc R
H26B H 0.3056 0.1419 0.5715 0.070 Uiso 1 1 calc R
C10 C -0.0796(4) -0.0400(4) 0.1838(3) 0.0445(9) Uani 1 1 d .
H10 H -0.1081 0.0245 0.1456 0.053 Uiso 1 1 calc R
C16 C 0.0099(4) 0.3099(4) 0.1982(2) 0.0411(8) Uani 1 1 d .
H16A H -0.0213 0.2536 0.1450 0.049 Uiso 1 1 calc R
H16B H -0.0194 0.2608 0.2436 0.049 Uiso 1 1 calc R
C17 C 0.4656(3) 0.2754(3) 0.2858(2) 0.0377(7) Uani 1 1 d .
H17 H 0.4841 0.3022 0.2308 0.045 Uiso 1 1 calc R
C9 C -0.1802(4) -0.1111(4) 0.2188(3) 0.0566(11) Uani 1 1 d .
H9 H -0.2748 -0.0929 0.2058 0.068 Uiso 1 1 calc R
C4 C 0.3918(6) 0.2597(5) -0.0281(3) 0.0728(14) Uani 1 1 d .
H4 H 0.3594 0.3137 -0.0731 0.087 Uiso 1 1 calc R
C27 C 0.1308(5) 0.2017(4) 0.4857(2) 0.0521(10) Uani 1 1 d .
H27A H 0.1266 0.2697 0.5269 0.063 Uiso 1 1 calc R
H27B H 0.0313 0.1612 0.4557 0.063 Uiso 1 1 calc R
C12 C 0.2212(4) 0.4277(4) 0.1531(3) 0.0472(9) Uani 1 1 d .
H12A H 0.3265 0.4532 0.1694 0.057 Uiso 1 1 calc R
H12B H 0.1911 0.3735 0.0991 0.057 Uiso 1 1 calc R
C2 C 0.5749(5) 0.1546(6) 0.0577(4) 0.0745(15) Uani 1 1 d .
H2 H 0.6691 0.1351 0.0723 0.089 Uiso 1 1 calc R
C11 C 0.1766(3) 0.3496(3) 0.2253(2) 0.0329(7) Uani 1 1 d .
H11 H 0.2029 0.4099 0.2772 0.040 Uiso 1 1 calc R
C22 C 0.5148(4) 0.3994(4) 0.3469(3) 0.0581(11) Uani 1 1 d .
H22A H 0.5070 0.3781 0.4046 0.070 Uiso 1 1 calc R
H22B H 0.4520 0.4634 0.3251 0.070 Uiso 1 1 calc R
Cl2 Cl 0.47367(17) 0.8007(2) 0.24752(14) 0.1196(6) Uani 1 1 d .
O1 O 0.3762(4) 0.6967(4) 0.3893(3) 0.0788(10) Uani 1 1 d D
C28 C 0.2035(4) 0.2647(4) 0.4188(3) 0.0484(9) Uani 1 1 d .
H28A H 0.2998 0.3126 0.4486 0.058 Uiso 1 1 calc R
H28B H 0.1455 0.3260 0.3863 0.058 Uiso 1 1 calc R
C18 C 0.5658(4) 0.1753(4) 0.3194(3) 0.0487(9) Uani 1 1 d .
H18A H 0.5329 0.0959 0.2814 0.058 Uiso 1 1 calc R
H18B H 0.5617 0.1527 0.3775 0.058 Uiso 1 1 calc R
C15 C -0.0636(4) 0.4314(4) 0.1833(3) 0.0540(10) Uani 1 1 d .
H15A H -0.1688 0.4042 0.1636 0.065 Uiso 1 1 calc R
H15B H -0.0397 0.4831 0.2380 0.065 Uiso 1 1 calc R
C19 C 0.7234(4) 0.2323(5) 0.3222(3) 0.0630(12) Uani 1 1 d .
H19A H 0.7865 0.1686 0.3440 0.076 Uiso 1 1 calc R
H19B H 0.7284 0.2513 0.2636 0.076 Uiso 1 1 calc R
C8 C -0.1402(5) -0.2089(4) 0.2730(3) 0.0612(12) Uani 1 1 d .
H8 H -0.2068 -0.2578 0.2973 0.073 Uiso 1 1 calc R
C13 C 0.1490(5) 0.5500(4) 0.1399(3) 0.0527(10) Uani 1 1 d .
H13A H 0.1843 0.6065 0.1930 0.063 Uiso 1 1 calc R
H13B H 0.1759 0.5983 0.0935 0.063 Uiso 1 1 calc R
C14 C -0.0158(5) 0.5145(4) 0.1167(3) 0.0590(11) Uani 1 1 d .
H14A H -0.0577 0.5944 0.1127 0.071 Uiso 1 1 calc R
H14B H -0.0520 0.4672 0.0599 0.071 Uiso 1 1 calc R
C20 C 0.7754(5) 0.3578(6) 0.3812(4) 0.0787(15) Uani 1 1 d .
H20A H 0.8729 0.3959 0.3797 0.094 Uiso 1 1 calc R
H20B H 0.7802 0.3368 0.4408 0.094 Uiso 1 1 calc R
C21 C 0.6738(5) 0.4578(5) 0.3528(4) 0.0742(14) Uani 1 1 d .
H21A H 0.6789 0.4876 0.2963 0.089 Uiso 1 1 calc R
H21B H 0.7058 0.5333 0.3944 0.089 Uiso 1 1 calc R
C3 C 0.5325(6) 0.2338(6) -0.0076(4) 0.0787(16) Uani 1 1 d .
H3 H 0.5966 0.2702 -0.0382 0.094 Uiso 1 1 calc R
H1A H 0.298(4) 0.646(5) 0.386(4) 0.094 Uiso 1 1 d DR
H1B H 0.410(6) 0.726(6) 0.349(3) 0.094 Uiso 1 1 d DR

loop_
_atom_site_aniso_label
_atom_site_aniso_U_11
_atom_site_aniso_U_22
_atom_site_aniso_U_33
_atom_site_aniso_U_23
_atom_site_aniso_U_13
_atom_site_aniso_U_12
Pt1 0.02775(7) 0.03251(7) 0.03411(7) 0.00366(5) 0.01538(5) 0.00496(5)
P1 0.0274(4) 0.0312(4) 0.0305(4) 0.0050(3) 0.0121(3) 0.0036(3)
Cl1 0.0549(5) 0.0385(5) 0.0473(5) -0.0059(4) 0.0257(4) 0.0036(4)
N1 0.0342(14) 0.0396(16) 0.0356(15) -0.0009(12) 0.0156(12) 0.0018(12)
N2 0.0393(15) 0.0317(14) 0.0352(15) -0.0008(12) 0.0160(12) 0.0025(12)
C1 0.042(2) 0.081(3) 0.057(2) 0.001(2) 0.0256(19) 0.012(2)
C24 0.0434(19) 0.053(2) 0.040(2) 0.0132(17) 0.0166(16) 0.0082(16)
C5 0.056(2) 0.053(2) 0.041(2) 0.0047(18) 0.0201(18) 0.0025(18)
C25 0.057(2) 0.065(3) 0.045(2) 0.022(2) 0.0195(19) 0.007(2)
C6 0.053(2) 0.0362(19) 0.055(2) 0.0061(17) 0.0219(18) 0.0055(16)
C7 0.082(3) 0.041(2) 0.053(2) 0.0109(18) 0.027(2) -0.002(2)
C23 0.0350(17) 0.0407(18) 0.0282(16) 0.0035(14) 0.0129(13) 0.0012(14)
C26 0.056(2) 0.080(3) 0.036(2) 0.009(2) 0.0173(18) -0.008(2)
C10 0.0360(18) 0.045(2) 0.053(2) 0.0017(17) 0.0163(16) 0.0019(15)
C16 0.0370(18) 0.043(2) 0.044(2) 0.0074(16) 0.0115(15) 0.0073(15)
C17 0.0281(16) 0.0408(19) 0.0447(19) 0.0037(15) 0.0143(14) 0.0002(13)
C9 0.043(2) 0.061(3) 0.068(3) -0.009(2) 0.029(2) -0.0091(19)
C4 0.102(4) 0.069(3) 0.051(3) 0.011(2) 0.039(3) -0.008(3)
C27 0.058(2) 0.064(3) 0.037(2) -0.0056(18) 0.0237(18) -0.0012(19)
C12 0.052(2) 0.046(2) 0.050(2) 0.0155(17) 0.0239(18) 0.0102(17)
C2 0.047(2) 0.109(4) 0.075(3) -0.007(3) 0.039(2) -0.001(3)
C11 0.0346(16) 0.0314(16) 0.0355(17) 0.0055(13) 0.0134(14) 0.0071(13)
C22 0.042(2) 0.056(2) 0.070(3) -0.016(2) 0.016(2) -0.0074(18)
Cl2 0.0673(9) 0.1404(16) 0.1404(16) -0.0059(13) 0.0239(10) -0.0028(9)
O1 0.089(3) 0.077(3) 0.070(2) 0.000(2) 0.004(2) 0.048(2)
C28 0.056(2) 0.049(2) 0.044(2) -0.0025(17) 0.0230(18) 0.0039(18)
C18 0.0322(18) 0.059(2) 0.059(2) 0.0157(19) 0.0175(17) 0.0094(16)
C15 0.043(2) 0.056(2) 0.065(3) 0.011(2) 0.0123(19) 0.0177(18)
C19 0.034(2) 0.079(3) 0.080(3) 0.021(3) 0.022(2) 0.010(2)
C8 0.073(3) 0.055(3) 0.059(3) -0.008(2) 0.042(2) -0.020(2)
C13 0.061(2) 0.042(2) 0.055(2) 0.0174(18) 0.0166(19) 0.0097(18)
C14 0.061(3) 0.057(3) 0.057(3) 0.016(2) 0.007(2) 0.020(2)
C20 0.034(2) 0.108(4) 0.083(4) 0.008(3) 0.012(2) -0.011(2)
C21 0.050(3) 0.067(3) 0.095(4) -0.016(3) 0.022(2) -0.021(2)
C3 0.070(3) 0.093(4) 0.080(4) -0.009(3) 0.053(3) -0.025(3)

loop_
_atom_type_symbol
_atom_type_description
_atom_type_scat_dispersion_real
_atom_type_scat_dispersion_imag
_atom_type_scat_source
C C 0.0033 0.0016 'International Tables Vol C Tables 4.2.6.8 and 6.1.1.4'
H H 0.0000 0.0000 'International Tables Vol C Tables 4.2.6.8 and 6.1.1.4'
Cl Cl 0.1484 0.1585 'International Tables Vol C Tables 4.2.6.8 and 6.1.1.4'
N N 0.0061 0.0033 'International Tables Vol C Tables 4.2.6.8 and 6.1.1.4'
O O 0.0106 0.0060 'International Tables Vol C Tables 4.2.6.8 and 6.1.1.4'
P P 0.1023 0.0942 'International Tables Vol C Tables 4.2.6.8 and 6.1.1.4'
Pt Pt -1.7033 8.3905 'International Tables Vol C Tables 4.2.6.8 and 6.1.1.4'

loop_
_geom_angle_atom_site_label_1
_geom_angle_atom_site_label_2
_geom_angle_atom_site_label_3
_geom_angle
P1 Pt1 Cl1 178.56(3)
N1 Pt1 P1 93.83(8)
N1 Pt1 Cl1 86.69(8)
N2 Pt1 P1 92.96(8)
N2 Pt1 Cl1 86.54(8)
N2 Pt1 N1 173.20(10)
C23 P1 Pt1 112.35(11)
C17 P1 Pt1 112.18(12)
C17 P1 C23 110.63(16)
C17 P1 C11 104.75(15)
C11 P1 Pt1 112.99(11)
C11 P1 C23 103.37(15)
C1 N1 Pt1 120.3(3)
C5 N1 Pt1 120.8(2)
C5 N1 C1 118.6(3)
C6 N2 Pt1 119.8(2)
C10 N2 Pt1 120.8(2)
C10 N2 C6 119.3(3)
N1 C1 H1 119.1
N1 C1 C2 121.8(5)
C2 C1 H1 119.1
H24A C24 H24B 108.2
C25 C24 H24A 109.6
C25 C24 H24B 109.6
C25 C24 C23 110.1(3)
C23 C24 H24A 109.6
C23 C24 H24B 109.6
N1 C5 H5 119.3
N1 C5 C4 121.3(4)
C4 C5 H5 119.3
C24 C25 H25A 109.6
C24 C25 H25B 109.6
H25A C25 H25B 108.1
C26 C25 C24 110.3(3)
C26 C25 H25A 109.6
C26 C25 H25B 109.6
N2 C6 H6 119.4
N2 C6 C7 121.2(4)
C7 C6 H6 119.4
C6 C7 H7 120.1
C8 C7 C6 119.8(4)
C8 C7 H7 120.1
P1 C23 H23 105.0
C24 C23 P1 114.2(2)
C24 C23 H23 105.0
C24 C23 C28 109.1(3)
C28 C23 P1 117.2(2)
C28 C23 H23 105.0
C25 C26 H26A 109.3
C25 C26 H26B 109.3
H26A C26 H26B 108.0
C27 C26 C25 111.4(3)
C27 C26 H26A 109.3
C27 C26 H26B 109.3
N2 C10 H10 119.3
N2 C10 C9 121.5(4)
C9 C10 H10 119.3
H16A C16 H16B 108.1
C11 C16 H16A 109.5
C11 C16 H16B 109.5
C15 C16 H16A 109.5
C15 C16 H16B 109.5
C15 C16 C11 110.5(3)
P1 C17 H17 105.4
C22 C17 P1 115.7(2)
C22 C17 H17 105.4
C18 C17 P1 114.2(2)
C18 C17 H17 105.4
C18 C17 C22 109.7(3)
C10 C9 H9 120.2
C8 C9 C10 119.6(4)
C8 C9 H9 120.2
C5 C4 H4 120.3
C3 C4 C5 119.5(5)
C3 C4 H4 120.3
C26 C27 H27A 109.0
C26 C27 H27B 109.0
C26 C27 C28 112.8(3)
H27A C27 H27B 107.8
C28 C27 H27A 109.0
C28 C27 H27B 109.0
H12A C12 H12B 108.2
C11 C12 H12A 109.8
C11 C12 H12B 109.8
C13 C12 H12A 109.8
C13 C12 H12B 109.8
C13 C12 C11 109.6(3)
C1 C2 H2 119.9
C3 C2 C1 120.3(5)
C3 C2 H2 119.9
P1 C11 H11 106.9
C16 C11 P1 111.7(2)
C16 C11 C12 108.9(3)
C16 C11 H11 106.9
C12 C11 P1 115.0(2)
C12 C11 H11 106.9
C17 C22 H22A 109.7
C17 C22 H22B 109.7
C17 C22 C21 109.9(3)
H22A C22 H22B 108.2
C21 C22 H22A 109.7
C21 C22 H22B 109.7
H1A O1 H1B 130(6)
C23 C28 H28A 109.9
C23 C28 H28B 109.9
C27 C28 C23 108.8(3)
C27 C28 H28A 109.9
C27 C28 H28B 109.9
H28A C28 H28B 108.3
C17 C18 H18A 109.6
C17 C18 H18B 109.6
C17 C18 C19 110.2(3)
H18A C18 H18B 108.1
C19 C18 H18A 109.6
C19 C18 H18B 109.6
C16 C15 H15A 109.3
C16 C15 H15B 109.3
H15A C15 H15B 108.0
C14 C15 C16 111.6(4)
C14 C15 H15A 109.3
C14 C15 H15B 109.3
C18 C19 H19A 109.7
C18 C19 H19B 109.7
H19A C19 H19B 108.2
C20 C19 C18 109.9(4)
C20 C19 H19A 109.7
C20 C19 H19B 109.7
C7 C8 H8 120.7
C9 C8 C7 118.6(4)
C9 C8 H8 120.7
C12 C13 H13A 109.3
C12 C13 H13B 109.3
H13A C13 H13B 108.0
C14 C13 C12 111.4(3)
C14 C13 H13A 109.3
C14 C13 H13B 109.3
C15 C14 C13 111.7(3)
C15 C14 H14A 109.3
C15 C14 H14B 109.3
C13 C14 H14A 109.3
C13 C14 H14B 109.3
H14A C14 H14B 107.9
C19 C20 H20A 109.3
C19 C20 H20B 109.3
C19 C20 C21 111.6(4)
H20A C20 H20B 108.0
C21 C20 H20A 109.3
C21 C20 H20B 109.3
C22 C21 H21A 109.3
C22 C21 H21B 109.3
C20 C21 C22 111.7(4)
C20 C21 H21A 109.3
C20 C21 H21B 109.3
H21A C21 H21B 107.9
C4 C3 H3 120.8
C2 C3 C4 118.4(4)
C2 C3 H3 120.8

loop_
_geom_bond_atom_site_label_1
_geom_bond_atom_site_label_2
_geom_bond_distance
Pt1 P1 2.2843(9)
Pt1 Cl1 2.3678(9)
Pt1 N1 2.036(3)
Pt1 N2 2.025(3)
P1 C23 1.855(3)
P1 C17 1.841(3)
P1 C11 1.844(3)
N1 C1 1.342(5)
N1 C5 1.328(5)
N2 C6 1.340(5)
N2 C10 1.336(4)
C1 H1 0.9300
C1 C2 1.366(6)
C24 H24A 0.9700
C24 H24B 0.9700
C24 C25 1.529(5)
C24 C23 1.532(5)
C5 H5 0.9300
C5 C4 1.386(6)
C25 H25A 0.9700
C25 H25B 0.9700
C25 C26 1.521(6)
C6 H6 0.9300
C6 C7 1.375(5)
C7 H7 0.9300
C7 C8 1.370(7)
C23 H23 0.9800
C23 C28 1.542(5)
C26 H26A 0.9700
C26 H26B 0.9700
C26 C27 1.505(6)
C10 H10 0.9300
C10 C9 1.374(5)
C16 H16A 0.9700
C16 H16B 0.9700
C16 C11 1.534(4)
C16 C15 1.526(5)
C17 H17 0.9800
C17 C22 1.528(5)
C17 C18 1.528(5)
C9 H9 0.9300
C9 C8 1.370(7)
C4 H4 0.9300
C4 C3 1.378(8)
C27 H27A 0.9700
C27 H27B 0.9700
C27 C28 1.534(5)
C12 H12A 0.9700
C12 H12B 0.9700
C12 C11 1.535(5)
C12 C13 1.526(5)
C2 H2 0.9300
C2 C3 1.348(8)
C11 H11 0.9800
C22 H22A 0.9700
C22 H22B 0.9700
C22 C21 1.537(5)
O1 H1A 0.840(10)
O1 H1B 0.835(10)
C28 H28A 0.9700
C28 H28B 0.9700
C18 H18A 0.9700
C18 H18B 0.9700
C18 C19 1.534(5)
C15 H15A 0.9700
C15 H15B 0.9700
C15 C14 1.503(6)
C19 H19A 0.9700
C19 H19B 0.9700
C19 C20 1.523(7)
C8 H8 0.9300
C13 H13A 0.9700
C13 H13B 0.9700
C13 C14 1.514(6)
C14 H14A 0.9700
C14 H14B 0.9700
C20 H20A 0.9700
C20 H20B 0.9700
C20 C21 1.524(7)
C21 H21A 0.9700
C21 H21B 0.9700
C3 H3 0.9300

loop_
_geom_torsion_atom_site_label_1
_geom_torsion_atom_site_label_2
_geom_torsion_atom_site_label_3
_geom_torsion_atom_site_label_4
_geom_torsion
Pt1 P1 C23 C24 71.4(3)
Pt1 P1 C23 C28 -159.2(2)
Pt1 P1 C17 C22 171.0(3)
Pt1 P1 C17 C18 -60.2(3)
Pt1 P1 C11 C16 57.1(3)
Pt1 P1 C11 C12 -67.8(3)
Pt1 N1 C1 C2 177.0(3)
Pt1 N1 C5 C4 -177.2(3)
Pt1 N2 C6 C7 -178.4(3)
Pt1 N2 C10 C9 179.2(3)
P1 C23 C28 C27 169.4(3)
P1 C17 C22 C21 -170.5(3)
P1 C17 C18 C19 167.5(3)
N1 C1 C2 C3 -1.2(7)
N1 C5 C4 C3 1.9(7)
N2 C6 C7 C8 0.2(6)
N2 C10 C9 C8 -2.0(6)
C1 N1 C5 C4 -3.6(6)
C1 C2 C3 C4 -0.6(8)
C24 C25 C26 C27 54.8(4)
C24 C23 C28 C27 -58.9(4)
C5 N1 C1 C2 3.3(6)
C5 C4 C3 C2 0.3(7)
C25 C24 C23 P1 -165.4(3)
C25 C24 C23 C28 61.3(4)
C25 C26 C27 C28 -54.6(4)
C6 N2 C10 C9 3.2(5)
C6 C7 C8 C9 1.0(6)
C23 P1 C17 C22 -62.7(3)
C23 P1 C17 C18 66.1(3)
C23 P1 C11 C16 -64.6(3)
C23 P1 C11 C12 170.5(3)
C23 C24 C25 C26 -58.7(4)
C26 C27 C28 C23 56.4(4)
C10 N2 C6 C7 -2.3(5)
C10 C9 C8 C7 -0.2(6)
C16 C15 C14 C13 -53.9(5)
C17 P1 C23 C24 -54.8(3)
C17 P1 C23 C28 74.6(3)
C17 P1 C11 C16 179.5(2)
C17 P1 C11 C12 54.6(3)
C17 C22 C21 C20 -55.6(6)
C17 C18 C19 C20 58.8(5)
C12 C13 C14 C15 55.0(5)
C11 P1 C23 C24 -166.4(2)
C11 P1 C23 C28 -37.1(3)
C11 P1 C17 C22 48.1(3)
C11 P1 C17 C18 176.9(3)
C11 C16 C15 C14 56.3(4)
C11 C12 C13 C14 -58.0(4)
C22 C17 C18 C19 -60.7(4)
C18 C17 C22 C21 58.5(5)
C18 C19 C20 C21 -55.6(5)
C15 C16 C11 P1 172.9(3)
C15 C16 C11 C12 -58.9(4)
C19 C20 C21 C22 54.5(6)
C13 C12 C11 P1 -174.1(3)
C13 C12 C11 C16 59.6(4)
